data_4062424
loop_
_publ_author_name
'Kerstin Most, Nadia C. Moesch-Zanetti, Denis Vidovic, Joerg Magull'

_publ_section_title
;
Syntheses and structures of two molybdenum(IV)complexes
 with the ancillary ligands 3,5-dimethylpyrazole and
 3,5-di-tert-butylpyrazole. Contrasting coordination modes and
 C-H activation in NMe2'
;
_journal_name_full Organometallics
_journal_year 2003
_chemical_formula_moiety 'C35 H63 Mo N7'
_chemical_formula_sum 'C35 H63 Mo N7'
_chemical_formula_weight 677.86
_space_group_IT_number 2
_symmetry_cell_setting triclinic
_symmetry_space_group_name_Hall '-P 1'
_symmetry_space_group_name_H-M 'P -1'
_cell_angle_alpha 91.11(3)
_cell_angle_beta 103.56(3)
_cell_angle_gamma 108.67(3)
_cell_formula_units_Z 2
_cell_length_a 9.897(2)
_cell_length_b 10.588(2)
_cell_length_c 19.985(4)
_cell_measurement_temperature 133(2)
_cell_volume 1918.7(7)
_diffrn_ambient_temperature 133(2)
_exptl_crystal_density_diffrn 1.173
_cod_database_code 4062424

loop_
_symmetry_equiv_pos_as_xyz
'x, y, z'
'-x, -y, -z'

loop_
_atom_site_label
_atom_site_type_symbol
_atom_site_fract_x
_atom_site_fract_y
_atom_site_fract_z
_atom_site_U_iso_or_equiv
_atom_site_adp_type
_atom_site_occupancy
_atom_site_symmetry_multiplicity
_atom_site_calc_flag
_atom_site_refinement_flags
_atom_site_disorder_assembly
_atom_site_disorder_group
Mo1 Mo 0.79443(3) 0.35942(3) 0.765813(15) 0.04480(11) Uani 1 1 d . . .
N1 N 0.5735(3) 0.2774(3) 0.76824(13) 0.0489(6) Uani 1 1 d . . .
N2 N 0.6031(3) 0.2961(3) 0.83964(14) 0.0511(7) Uani 1 1 d . . .
N3 N 0.7785(3) 0.3677(3) 0.66121(15) 0.0522(7) Uani 1 1 d . . .
N4 N 0.7503(3) 0.4811(3) 0.68093(14) 0.0476(6) Uani 1 1 d . . .
N5 N 1.0117(3) 0.5047(3) 0.80333(16) 0.0582(7) Uani 1 1 d . . .
N6 N 0.9151(3) 0.5219(3) 0.84025(16) 0.0568(7) Uani 1 1 d . . .
N7 N 0.8315(3) 0.1972(3) 0.78948(17) 0.0597(8) Uani 1 1 d . . .
C1 C 0.4324(4) 0.1949(3) 0.74138(17) 0.0494(8) Uani 1 1 d . A .
C2 C 0.3693(4) 0.1597(4) 0.79654(18) 0.0528(8) Uani 1 1 d . . .
H2B H 0.2713 0.1036 0.7940 0.063 Uiso 1 1 calc R . .
C3 C 0.4792(4) 0.2235(3) 0.85662(17) 0.0528(8) Uani 1 1 d . B .
C4 C 0.3661(4) 0.1539(4) 0.66489(19) 0.0707(12) Uani 1 1 d D . .
C5 C 0.2034(13) 0.0764(12) 0.6530(6) 0.063(3) Uiso 0.50 1 d P A 1
H5A H 0.1908 -0.0072 0.6748 0.094 Uiso 0.50 1 calc PR A 1
H5B H 0.1578 0.0557 0.6031 0.094 Uiso 0.50 1 calc PR A 1
H5C H 0.1561 0.1305 0.6732 0.094 Uiso 0.50 1 calc PR A 1
C6 C 0.4530(7) 0.0551(7) 0.6454(4) 0.0482(15) Uiso 0.50 1 d PD A 1
H6A H 0.4386 -0.0200 0.6739 0.072 Uiso 0.50 1 calc PR A 1
H6B H 0.5585 0.1057 0.6543 0.072 Uiso 0.50 1 calc PR A 1
H6C H 0.4136 0.0207 0.5964 0.072 Uiso 0.50 1 calc PR A 1
C7 C 0.3868(9) 0.2552(8) 0.6212(4) 0.0541(17) Uiso 0.50 1 d P A 1
H7A H 0.3472 0.2158 0.5729 0.081 Uiso 0.50 1 calc PR A 1
H7B H 0.4924 0.3050 0.6294 0.081 Uiso 0.50 1 calc PR A 1
H7C H 0.3355 0.3163 0.6304 0.081 Uiso 0.50 1 calc PR A 1
C8 C 0.4762(6) 0.2177(4) 0.9315(2) 0.0675(12) Uani 1 1 d . . .
C9 C 0.321(5) 0.105(4) 0.9340(18) 0.072(7) Uani 0.50 1 d P B 1
H9A H 0.2391 0.1272 0.9049 0.108 Uiso 0.50 1 calc PR B 1
H9B H 0.3123 0.1031 0.9817 0.108 Uiso 0.50 1 calc PR B 1
H9C H 0.3192 0.0170 0.9167 0.108 Uiso 0.50 1 calc PR B 1
C10 C 0.4417(13) 0.3443(11) 0.9522(5) 0.070(3) Uani 0.50 1 d P B 1
H10A H 0.5215 0.4250 0.9481 0.106 Uiso 0.50 1 calc PR B 1
H10B H 0.4332 0.3435 1.0001 0.106 Uiso 0.50 1 calc PR B 1
H10C H 0.3486 0.3441 0.9214 0.106 Uiso 0.50 1 calc PR B 1
C11 C 0.589(3) 0.190(3) 0.9734(14) 0.077(6) Uani 0.50 1 d P B 1
H11A H 0.6821 0.2564 0.9705 0.115 Uiso 0.50 1 calc PR B 1
H11B H 0.5860 0.1004 0.9591 0.115 Uiso 0.50 1 calc PR B 1
H11C H 0.5798 0.1946 1.0211 0.115 Uiso 0.50 1 calc PR B 1
C12 C 0.7934(4) 0.3735(4) 0.59534(18) 0.0526(8) Uani 1 1 d . C .
C13 C 0.7720(4) 0.4907(4) 0.57318(19) 0.0557(9) Uani 1 1 d . . .
H13A H 0.7741 0.5208 0.5289 0.067 Uiso 1 1 calc R . .
C14 C 0.7470(4) 0.5563(3) 0.62805(17) 0.0500(8) Uani 1 1 d . . .
C15 C 0.8290(4) 0.2678(4) 0.55751(19) 0.0606(9) Uani 1 1 d . . .
C16 C 0.7950(10) 0.2894(8) 0.4748(4) 0.0636(19) Uani 0.50 1 d P C 1
H16A H 0.8564 0.3791 0.4685 0.095 Uiso 0.50 1 calc PR C 1
H16B H 0.6907 0.2798 0.4574 0.095 Uiso 0.50 1 calc PR C 1
H16C H 0.8175 0.2219 0.4493 0.095 Uiso 0.50 1 calc PR C 1
C16A C 0.6845(11) 0.1864(10) 0.5028(5) 0.080(3) Uani 0.50 1 d P C 2
H16D H 0.6570 0.2452 0.4689 0.120 Uiso 0.50 1 calc PR C 2
H16E H 0.6052 0.1503 0.5260 0.120 Uiso 0.50 1 calc PR C 2
H16F H 0.7004 0.1123 0.4792 0.120 Uiso 0.50 1 calc PR C 2
C17 C 1.0058(9) 0.3180(9) 0.5765(5) 0.0623(19) Uani 0.50 1 d P C 1
H17A H 1.0430 0.4105 0.5653 0.094 Uiso 0.50 1 calc PR C 1
H17B H 1.0383 0.2600 0.5498 0.094 Uiso 0.50 1 calc PR C 1
H17C H 1.0439 0.3143 0.6261 0.094 Uiso 0.50 1 calc PR C 1
C17A C 0.9523(11) 0.3191(9) 0.5302(5) 0.067(2) Uani 0.50 1 d P C 2
H17D H 0.9346 0.3828 0.4972 0.101 Uiso 0.50 1 calc PR C 2
H17E H 0.9686 0.2454 0.5066 0.101 Uiso 0.50 1 calc PR C 2
H17F H 1.0396 0.3648 0.5679 0.101 Uiso 0.50 1 calc PR C 2
C18 C 0.7641(13) 0.1407(8) 0.5688(6) 0.073(2) Uani 0.50 1 d P C 1
H18A H 0.6576 0.1141 0.5486 0.109 Uiso 0.50 1 calc PR C 1
H18B H 0.7832 0.1335 0.6187 0.109 Uiso 0.50 1 calc PR C 1
H18C H 0.8042 0.0816 0.5473 0.109 Uiso 0.50 1 calc PR C 1
C18A C 0.8589(13) 0.1549(9) 0.6113(5) 0.068(2) Uani 0.50 1 d P C 2
H18D H 0.9490 0.1975 0.6481 0.102 Uiso 0.50 1 calc PR C 2
H18E H 0.8702 0.0808 0.5856 0.102 Uiso 0.50 1 calc PR C 2
H18F H 0.7752 0.1205 0.6318 0.102 Uiso 0.50 1 calc PR C 2
C30 C 0.8940(4) 0.6967(4) 0.9192(2) 0.0641(10) Uani 1 1 d . . .
C20 C 0.8526(6) 0.7865(5) 0.6871(3) 0.0980(17) Uani 1 1 d . . .
H20A H 0.9420 0.8016 0.6709 0.147 Uiso 1 1 calc R . .
H20B H 0.8648 0.7488 0.7317 0.147 Uiso 1 1 calc R . .
H20C H 0.8354 0.8718 0.6927 0.147 Uiso 1 1 calc R . .
C21 C 0.6985(8) 0.7462(5) 0.5648(3) 0.108(2) Uani 1 1 d . . .
H21A H 0.7904 0.7708 0.5499 0.161 Uiso 1 1 calc R . .
H21B H 0.6700 0.8258 0.5693 0.161 Uiso 1 1 calc R . .
H21C H 0.6205 0.6786 0.5303 0.161 Uiso 1 1 calc R . .
C22 C 0.5835(5) 0.6710(4) 0.6610(2) 0.0703(11) Uani 1 1 d . . .
H22A H 0.5953 0.6335 0.7056 0.105 Uiso 1 1 calc R . .
H22B H 0.4969 0.6098 0.6276 0.105 Uiso 1 1 calc R . .
H22C H 0.5704 0.7581 0.6668 0.105 Uiso 1 1 calc R . .
C23 C 1.1276(4) 0.6173(4) 0.8144(2) 0.0600(9) Uani 1 1 d . D .
C24 C 1.1076(4) 0.7077(4) 0.8599(2) 0.0679(11) Uani 1 1 d . . .
H24A H 1.1744 0.7949 0.8778 0.081 Uiso 1 1 calc R . .
C25 C 0.9736(4) 0.6473(4) 0.8739(2) 0.0614(10) Uani 1 1 d . . .
C26 C 1.2512(4) 0.6323(4) 0.7783(2) 0.0675(11) Uani 1 1 d D . .
C27 C 1.1997(11) 0.6551(12) 0.6986(4) 0.071(3) Uani 0.50 1 d PD D 1
H27A H 1.1817 0.7408 0.6955 0.107 Uiso 0.50 1 calc PR D 1
H27B H 1.1088 0.5822 0.6760 0.107 Uiso 0.50 1 calc PR D 1
H27C H 1.2771 0.6561 0.6755 0.107 Uiso 0.50 1 calc PR D 1
C28 C 1.386(4) 0.770(4) 0.804(2) 0.062(6) Uani 0.50 1 d P D 1
H28A H 1.4264 0.7748 0.8539 0.092 Uiso 0.50 1 calc PR D 1
H28B H 1.3509 0.8455 0.7931 0.092 Uiso 0.50 1 calc PR D 1
H28C H 1.4628 0.7728 0.7800 0.092 Uiso 0.50 1 calc PR D 1
C29 C 1.3078(14) 0.5247(13) 0.7772(6) 0.071(3) Uani 0.50 1 d P D 1
H29A H 1.3467 0.5081 0.8248 0.106 Uiso 0.50 1 calc PR D 1
H29B H 1.3870 0.5482 0.7533 0.106 Uiso 0.50 1 calc PR D 1
H29C H 1.2286 0.4438 0.7528 0.106 Uiso 0.50 1 calc PR D 1
C19 C 0.7214(4) 0.6889(3) 0.63447(19) 0.0570(9) Uani 1 1 d . . .
C31 C 0.7334(4) 0.6689(4) 0.8796(2) 0.0616(9) Uani 1 1 d . . .
H31A H 0.6854 0.5725 0.8660 0.092 Uiso 1 1 calc R . .
H31B H 0.7302 0.7170 0.8382 0.092 Uiso 1 1 calc R . .
H31C H 0.6817 0.6994 0.9094 0.092 Uiso 1 1 calc R . .
C32 C 0.8998(7) 0.6240(7) 0.9845(2) 0.0990(18) Uani 1 1 d . . .
H32A H 0.8531 0.5272 0.9717 0.149 Uiso 1 1 calc R . .
H32B H 0.8472 0.6548 1.0137 0.149 Uiso 1 1 calc R . .
H32C H 1.0028 0.6434 1.0101 0.149 Uiso 1 1 calc R . .
C33 C 0.9699(5) 0.8480(5) 0.9390(3) 0.0965(18) Uani 1 1 d . . .
H33A H 1.0700 0.8653 0.9679 0.145 Uiso 1 1 calc R . .
H33B H 0.9136 0.8819 0.9647 0.145 Uiso 1 1 calc R . .
H33C H 0.9748 0.8936 0.8969 0.145 Uiso 1 1 calc R . .
C34 C 0.9749(5) 0.1810(5) 0.7914(3) 0.0876(15) Uani 1 1 d . . .
H34A H 0.9590 0.0986 0.7629 0.131 Uiso 1 1 calc R . .
H34B H 1.0249 0.1757 0.8392 0.131 Uiso 1 1 calc R . .
H34C H 1.0360 0.2580 0.7732 0.131 Uiso 1 1 calc R . .
C35 C 0.7316(5) 0.0720(4) 0.8066(3) 0.0748(12) Uani 1 1 d . . .
H35A H 0.7761 0.0520 0.8526 0.112 Uiso 1 1 calc R . .
H35B H 0.7157 -0.0019 0.7722 0.112 Uiso 1 1 calc R . .
H35C H 0.6370 0.0831 0.8064 0.112 Uiso 1 1 calc R . .
C5A C 0.2107(11) 0.0452(11) 0.6519(5) 0.054(3) Uiso 0.50 1 d P A 2
H5AA H 0.2192 -0.0336 0.6752 0.081 Uiso 0.50 1 calc PR A 2
H5AB H 0.1695 0.0193 0.6020 0.081 Uiso 0.50 1 calc PR A 2
H5AC H 0.1455 0.0814 0.6702 0.081 Uiso 0.50 1 calc PR A 2
C6A C 0.4477(12) 0.1148(11) 0.6275(5) 0.079(2) Uiso 0.50 1 d P A 2
H6AA H 0.4417 0.0220 0.6347 0.119 Uiso 0.50 1 calc PR A 2
H6AB H 0.5508 0.1734 0.6427 0.119 Uiso 0.50 1 calc PR A 2
H6AC H 0.4091 0.1207 0.5782 0.119 Uiso 0.50 1 calc PR A 2
C7A C 0.3536(11) 0.2942(8) 0.6356(5) 0.072(2) Uiso 0.50 1 d PD A 2
H7AA H 0.3043 0.3331 0.6633 0.107 Uiso 0.50 1 calc PR A 2
H7AB H 0.2965 0.2762 0.5872 0.107 Uiso 0.50 1 calc PR A 2
H7AC H 0.4527 0.3573 0.6389 0.107 Uiso 0.50 1 calc PR A 2
C27A C 1.1772(12) 0.5771(13) 0.7068(6) 0.081(4) Uani 0.50 1 d P D 2
H27D H 1.1120 0.4849 0.7058 0.122 Uiso 0.50 1 calc PR D 2
H27E H 1.2509 0.5777 0.6815 0.122 Uiso 0.50 1 calc PR D 2
H27F H 1.1189 0.6317 0.6852 0.122 Uiso 0.50 1 calc PR D 2
C28A C 1.352(4) 0.766(4) 0.7983(18) 0.063(7) Uani 0.50 1 d P D 2
H28D H 1.3890 0.7800 0.8488 0.094 Uiso 0.50 1 calc PR D 2
H28E H 1.3009 0.8298 0.7828 0.094 Uiso 0.50 1 calc PR D 2
H28F H 1.4346 0.7797 0.7771 0.094 Uiso 0.50 1 calc PR D 2
C29A C 1.3319(11) 0.5271(11) 0.8173(7) 0.066(3) Uani 0.50 1 d P D 2
H29D H 1.3788 0.5613 0.8660 0.099 Uiso 0.50 1 calc PR D 2
H29E H 1.4067 0.5198 0.7943 0.099 Uiso 0.50 1 calc PR D 2
H29F H 1.2575 0.4386 0.8144 0.099 Uiso 0.50 1 calc PR D 2
C9A C 0.338(4) 0.134(4) 0.941(2) 0.077(9) Uani 0.50 1 d P B 2
H9AA H 0.3462 0.1276 0.9907 0.116 Uiso 0.50 1 calc PR B 2
H9AB H 0.3123 0.0445 0.9174 0.116 Uiso 0.50 1 calc PR B 2
H9AC H 0.2615 0.1728 0.9219 0.116 Uiso 0.50 1 calc PR B 2
C10A C 0.5389(19) 0.3629(11) 0.9727(6) 0.094(4) Uani 0.50 1 d P B 2
H10D H 0.6365 0.4109 0.9659 0.141 Uiso 0.50 1 calc PR B 2
H10E H 0.5469 0.3546 1.0222 0.141 Uiso 0.50 1 calc PR B 2
H10F H 0.4719 0.4128 0.9556 0.141 Uiso 0.50 1 calc PR B 2
C11A C 0.606(3) 0.152(3) 0.9657(12) 0.073(5) Uani 0.50 1 d P B 2
H11D H 0.7017 0.2108 0.9610 0.110 Uiso 0.50 1 calc PR B 2
H11E H 0.5823 0.0634 0.9415 0.110 Uiso 0.50 1 calc PR B 2
H11F H 0.6100 0.1437 1.0149 0.110 Uiso 0.50 1 calc PR B 2

loop_
_atom_site_aniso_label
_atom_site_aniso_U_11
_atom_site_aniso_U_22
_atom_site_aniso_U_33
_atom_site_aniso_U_23
_atom_site_aniso_U_13
_atom_site_aniso_U_12
Mo1 0.04102(16) 0.04737(17) 0.04771(16) -0.00430(11) 0.00887(11) 0.01927(11)
N1 0.0567(16) 0.0558(16) 0.0428(13) 0.0076(12) 0.0175(12) 0.0266(14)
N2 0.0666(18) 0.0541(16) 0.0430(14) 0.0091(12) 0.0162(13) 0.0322(14)
N3 0.0465(15) 0.0558(16) 0.0593(16) -0.0023(13) 0.0156(13) 0.0228(13)
N4 0.0464(15) 0.0462(14) 0.0536(15) -0.0012(12) 0.0185(12) 0.0162(12)
N5 0.0474(16) 0.0639(18) 0.0648(18) -0.0144(14) 0.0059(14) 0.0275(15)
N6 0.0462(15) 0.0620(18) 0.0629(17) -0.0104(14) 0.0054(13) 0.0261(14)
N7 0.0472(16) 0.0546(17) 0.076(2) -0.0080(14) 0.0079(14) 0.0214(14)
C1 0.0418(17) 0.0573(19) 0.0529(18) 0.0064(15) 0.0171(14) 0.0181(15)
C2 0.0547(19) 0.060(2) 0.0551(19) 0.0152(16) 0.0255(16) 0.0260(17)
C3 0.075(2) 0.0499(18) 0.0497(18) 0.0159(15) 0.0261(17) 0.0355(18)
C4 0.048(2) 0.101(3) 0.0482(19) 0.0069(19) 0.0155(16) 0.003(2)
C8 0.113(4) 0.050(2) 0.049(2) 0.0158(16) 0.034(2) 0.030(2)
C9 0.092(11) 0.083(13) 0.060(10) 0.032(10) 0.050(10) 0.033(8)
C10 0.099(7) 0.061(6) 0.055(6) 0.004(4) 0.044(6) 0.015(6)
C11 0.084(12) 0.088(13) 0.060(7) 0.022(8) 0.029(7) 0.023(8)
C12 0.0436(17) 0.059(2) 0.0544(18) -0.0094(15) 0.0191(15) 0.0124(15)
C13 0.059(2) 0.055(2) 0.0549(19) 0.0002(15) 0.0286(16) 0.0106(16)
C14 0.0480(18) 0.0462(17) 0.0560(18) 0.0030(14) 0.0228(15) 0.0090(14)
C15 0.061(2) 0.067(2) 0.058(2) -0.0092(17) 0.0176(17) 0.0277(19)
C16 0.083(5) 0.067(5) 0.048(4) -0.005(3) 0.019(4) 0.035(4)
C16A 0.083(6) 0.078(6) 0.072(5) -0.026(4) 0.023(5) 0.016(5)
C17 0.052(4) 0.066(5) 0.076(5) 0.001(4) 0.022(4) 0.024(4)
C17A 0.077(6) 0.060(5) 0.077(6) 0.002(4) 0.046(5) 0.022(4)
C18 0.096(7) 0.053(5) 0.085(6) 0.004(4) 0.054(6) 0.027(5)
C18A 0.095(7) 0.055(5) 0.081(6) 0.016(4) 0.050(5) 0.043(5)
C30 0.053(2) 0.073(2) 0.065(2) -0.0227(18) -0.0024(17) 0.0325(19)
C20 0.079(3) 0.063(3) 0.144(5) -0.028(3) 0.035(3) 0.010(2)
C21 0.190(7) 0.076(3) 0.093(3) 0.032(3) 0.083(4) 0.058(4)
C22 0.073(3) 0.068(2) 0.083(3) 0.016(2) 0.032(2) 0.032(2)
C23 0.0385(17) 0.061(2) 0.075(2) -0.0167(18) 0.0007(16) 0.0194(16)
C24 0.0450(19) 0.064(2) 0.085(3) -0.028(2) -0.0041(18) 0.0228(18)
C25 0.0472(19) 0.064(2) 0.069(2) -0.0204(18) -0.0023(17) 0.0282(17)
C26 0.0382(18) 0.070(2) 0.087(3) -0.025(2) 0.0019(18) 0.0209(18)
C27 0.037(4) 0.085(7) 0.076(6) -0.019(6) 0.013(4) 0.000(5)
C28 0.043(12) 0.057(8) 0.081(10) -0.003(6) 0.014(7) 0.012(7)
C29 0.065(6) 0.075(6) 0.086(7) 0.014(6) 0.034(6) 0.031(5)
C19 0.068(2) 0.0459(18) 0.064(2) 0.0080(15) 0.0325(18) 0.0169(17)
C31 0.053(2) 0.074(2) 0.063(2) -0.0058(18) 0.0107(17) 0.0319(19)
C32 0.120(4) 0.147(5) 0.058(2) -0.004(3) 0.008(3) 0.095(4)
C33 0.062(3) 0.086(3) 0.135(4) -0.053(3) 0.014(3) 0.026(2)
C34 0.051(2) 0.062(2) 0.148(5) -0.012(3) 0.012(3) 0.027(2)
C35 0.067(3) 0.054(2) 0.111(3) 0.006(2) 0.025(2) 0.028(2)
C27A 0.046(5) 0.103(8) 0.083(6) -0.037(7) 0.027(5) 0.004(6)
C28A 0.06(2) 0.072(10) 0.060(9) 0.007(8) 0.028(11) 0.022(12)
C29A 0.037(4) 0.057(5) 0.114(8) 0.011(6) 0.028(6) 0.021(4)
C9A 0.091(15) 0.10(2) 0.067(10) 0.024(10) 0.029(8) 0.062(17)
C10A 0.159(12) 0.052(5) 0.054(6) 0.000(4) 0.039(7) 0.003(8)
C11A 0.067(7) 0.094(13) 0.056(10) 0.035(8) 0.001(7) 0.031(8)

loop_
_geom_bond_atom_site_label_1
_geom_bond_atom_site_label_2
_geom_bond_distance
_geom_bond_site_symmetry_2
_geom_bond_publ_flag
Mo1 N7 1.914(3) . ?
Mo1 N3 2.065(3) . ?
Mo1 N6 2.086(3) . ?
Mo1 N1 2.091(3) . ?
Mo1 N5 2.153(3) . ?
Mo1 N4 2.197(3) . ?
N1 C1 1.360(4) . ?
N1 N2 1.384(4) . ?
N2 C3 1.347(5) . ?
N3 C12 1.359(4) . ?
N3 N4 1.386(4) . ?
N4 C14 1.336(4) . ?
N5 C23 1.335(5) . ?
N5 N6 1.389(4) . ?
N6 C25 1.356(5) . ?
N7 C34 1.475(5) . ?
N7 C35 1.479(5) . ?
C1 C2 1.391(5) . ?
C1 C4 1.509(5) . ?
C2 C3 1.403(5) . ?
C2 H2B 0.9500 . ?
C3 C8 1.506(5) . ?
C4 C6A 1.367(11) . ?
C4 C7 1.391(9) . ?
C4 C5A 1.558(11) . ?
C4 C5 1.514(12) . ?
C4 C7A 1.637(8) . ?
C4 C6 1.644(7) . ?
C5 H5A 0.9800 . ?
C5 H5B 0.9800 . ?
C5 H5C 0.9800 . ?
C6 H6A 0.9800 . ?
C6 H6B 0.9800 . ?
C6 H6C 0.9800 . ?
C7 H7A 0.9800 . ?
C7 H7B 0.9800 . ?
C7 H7C 0.9800 . ?
C8 C11 1.34(3) . ?
C8 C9A 1.43(4) . ?
C8 C10 1.556(12) . ?
C8 C10A 1.590(11) . ?
C8 C9 1.63(4) . ?
C8 C11A 1.67(2) . ?
C9 H9A 0.9800 . ?
C9 H9B 0.9800 . ?
C9 H9C 0.9800 . ?
C10 H10A 0.9800 . ?
C10 H10B 0.9800 . ?
C10 H10C 0.9800 . ?
C11 H11A 0.9800 . ?
C11 H11B 0.9800 . ?
C11 H11C 0.9800 . ?
C12 C13 1.388(6) . ?
C12 C15 1.515(5) . ?
C13 C14 1.398(5) . ?
C13 H13A 0.9500 . ?
C14 C19 1.512(5) . ?
C15 C18 1.342(9) . ?
C15 C17A 1.408(9) . ?
C15 C16A 1.557(10) . ?
C15 C17 1.604(9) . ?
C15 C16 1.643(8) . ?
C15 C18A 1.673(10) . ?
C16 H16A 0.9800 . ?
C16 H16B 0.9800 . ?
C16 H16C 0.9800 . ?
C16A H16D 0.9800 . ?
C16A H16E 0.9800 . ?
C16A H16F 0.9800 . ?
C17 H17A 0.9800 . ?
C17 H17B 0.9800 . ?
C17 H17C 0.9800 . ?
C17A H17D 0.9800 . ?
C17A H17E 0.9800 . ?
C17A H17F 0.9800 . ?
C18 H18A 0.9800 . ?
C18 H18B 0.9800 . ?
C18 H18C 0.9800 . ?
C18A H18D 0.9800 . ?
C18A H18E 0.9800 . ?
C18A H18F 0.9800 . ?
C30 C25 1.514(5) . ?
C30 C32 1.528(7) . ?
C30 C31 1.529(5) . ?
C30 C33 1.535(6) . ?
C20 C19 1.523(6) . ?
C20 H20A 0.9800 . ?
C20 H20B 0.9800 . ?
C20 H20C 0.9800 . ?
C21 C19 1.527(6) . ?
C21 H21A 0.9800 . ?
C21 H21B 0.9800 . ?
C21 H21C 0.9800 . ?
C22 C19 1.535(5) . ?
C22 H22A 0.9800 . ?
C22 H22B 0.9800 . ?
C22 H22C 0.9800 . ?
C23 C24 1.398(5) . ?
C23 C26 1.528(6) . ?
C24 C25 1.372(6) . ?
C24 H24A 0.9500 . ?
C26 C28A 1.43(4) . ?
C26 C29 1.422(13) . ?
C26 C27A 1.457(12) . ?
C26 C27 1.604(8) . ?
C26 C28 1.60(4) . ?
C26 C29A 1.672(12) . ?
C27 H27A 0.9800 . ?
C27 H27B 0.9800 . ?
C27 H27C 0.9800 . ?
C28 H28A 0.9800 . ?
C28 H28B 0.9800 . ?
C28 H28C 0.9800 . ?
C29 H29A 0.9800 . ?
C29 H29B 0.9800 . ?
C29 H29C 0.9800 . ?
C31 H31A 0.9800 . ?
C31 H31B 0.9800 . ?
C31 H31C 0.9800 . ?
C32 H32A 0.9800 . ?
C32 H32B 0.9800 . ?
C32 H32C 0.9800 . ?
C33 H33A 0.9800 . ?
C33 H33B 0.9800 . ?
C33 H33C 0.9800 . ?
C34 H34A 0.9800 . ?
C34 H34B 0.9800 . ?
C34 H34C 0.9800 . ?
C35 H35A 0.9800 . ?
C35 H35B 0.9800 . ?
C35 H35C 0.9800 . ?
C5A H5AA 0.9800 . ?
C5A H5AB 0.9800 . ?
C5A H5AC 0.9800 . ?
C6A H6AA 0.9800 . ?
C6A H6AB 0.9800 . ?
C6A H6AC 0.9800 . ?
C7A H7AA 0.9800 . ?
C7A H7AB 0.9800 . ?
C7A H7AC 0.9800 . ?
C27A H27D 0.9800 . ?
C27A H27E 0.9800 . ?
C27A H27F 0.9800 . ?
C28A H28D 0.9800 . ?
C28A H28E 0.9800 . ?
C28A H28F 0.9800 . ?
C29A H29D 0.9800 . ?
C29A H29E 0.9800 . ?
C29A H29F 0.9800 . ?
C9A H9AA 0.9800 . ?
C9A H9AB 0.9800 . ?
C9A H9AC 0.9800 . ?
C10A H10D 0.9800 . ?
C10A H10E 0.9800 . ?
C10A H10F 0.9800 . ?
C11A H11D 0.9800 . ?
C11A H11E 0.9800 . ?
C11A H11F 0.9800 . ?
